data_4031848
loop_
_publ_author_name
'Xie, Wucheng'
'Li, Bin'
'Wang, Baiquan'

_publ_section_title
;
 Rh(III)-Catalyzed C7-Thiolation and Selenation of Indolines.
;
_journal_issue 2
_journal_name_full 'The Journal of organic chemistry'
_journal_page_first 396
_journal_page_last 403
_journal_paper_doi 10.1021/acs.joc.5b01943
_journal_volume 81
_journal_year 2016
_chemical_formula_sum 'C18 H14 N4 O2 S'
_chemical_formula_weight 350.39
_chemical_name_systematic
; 
 ? 
;
_space_group_IT_number 2
_symmetry_cell_setting triclinic
_symmetry_space_group_name_Hall '-P 1'
_symmetry_space_group_name_H-M 'P -1'
_atom_sites_solution_hydrogens geom
_atom_sites_solution_primary direct
_atom_sites_solution_secondary difmap
_audit_creation_method SHELXL-97
_cell_angle_alpha 92.066(2)
_cell_angle_beta 102.639(5)
_cell_angle_gamma 101.285(4)
_cell_formula_units_Z 2
_cell_length_a 7.6059(18)
_cell_length_b 8.2702(18)
_cell_length_c 13.411(3)
_cell_measurement_reflns_used 2607
_cell_measurement_temperature 113(2)
_cell_measurement_theta_max 27.5
_cell_measurement_theta_min 3.1
_cell_volume 804.5(3)
_computing_cell_refinement 'CrystalClear-SM Expert 2.1 b42'
_computing_data_collection 'CrystalClear-SM Expert 2.1 b42 (Rigaku, 2015)'
_computing_data_reduction 'CrystalClear-SM Expert 2.1 b42'
_computing_molecular_graphics 'CrystalStructure 4.1'
_computing_publication_material 'CrystalStructure 4.1 (Rigaku, 2014)'
_computing_structure_refinement 'SHELXL-97 (Sheldrick, 1997)'
_computing_structure_solution 'SHELXS-97 (Sheldrick, 1990)'
_diffrn_ambient_temperature 113(2)
_diffrn_detector_area_resol_mean 5.814
_diffrn_measured_fraction_theta_full 0.983
_diffrn_measured_fraction_theta_max 0.983
_diffrn_measurement_device_type 'Rigaku XtaLAB P200'
_diffrn_measurement_method '\w and \f scans'
_diffrn_radiation_monochromator multilayer
_diffrn_radiation_source 'rotating anode'
_diffrn_radiation_type MoK\a
_diffrn_radiation_wavelength 0.71073
_diffrn_reflns_av_R_equivalents 0.0216
_diffrn_reflns_av_sigmaI/netI 0.0199
_diffrn_reflns_limit_h_max 9
_diffrn_reflns_limit_h_min -9
_diffrn_reflns_limit_k_max 10
_diffrn_reflns_limit_k_min -10
_diffrn_reflns_limit_l_max 17
_diffrn_reflns_limit_l_min -17
_diffrn_reflns_number 9714
_diffrn_reflns_theta_full 27.51
_diffrn_reflns_theta_max 27.51
_diffrn_reflns_theta_min 3.07
_diffrn_standards_decay_% 0
_diffrn_standards_interval_count 0
_diffrn_standards_interval_time 0
_diffrn_standards_number 0
_exptl_absorpt_coefficient_mu 0.222
_exptl_absorpt_correction_T_max 0.9739
_exptl_absorpt_correction_T_min 0.9570
_exptl_absorpt_correction_type multi-scan
_exptl_absorpt_process_details 'REQAB (Rigaku, 1998)'
_exptl_crystal_colour Colorless
_exptl_crystal_density_diffrn 1.446
_exptl_crystal_density_meas ?
_exptl_crystal_density_method 'not measured'
_exptl_crystal_description Prism
_exptl_crystal_F_000 364
_exptl_crystal_size_max 0.20
_exptl_crystal_size_mid 0.18
_exptl_crystal_size_min 0.12
_refine_diff_density_max 0.377
_refine_diff_density_min -0.259
_refine_diff_density_rms 0.043
_refine_ls_extinction_method none
_refine_ls_goodness_of_fit_ref 1.058
_refine_ls_hydrogen_treatment constr
_refine_ls_matrix_type full
_refine_ls_number_parameters 226
_refine_ls_number_reflns 3624
_refine_ls_number_restraints 0
_refine_ls_restrained_S_all 1.058
_refine_ls_R_factor_all 0.0331
_refine_ls_R_factor_gt 0.0305
_refine_ls_shift/su_max 0.002
_refine_ls_shift/su_mean 0.000
_refine_ls_structure_factor_coef Fsqd
_refine_ls_weighting_details 'calc w=1/[\s^2^(Fo^2^)+(0.0419P)^2^+0.3182P] where P=(Fo^2^+2Fc^2^)/3'
_refine_ls_weighting_scheme calc
_refine_ls_wR_factor_gt 0.0826
_refine_ls_wR_factor_ref 0.0840
_reflns_number_gt 3332
_reflns_number_total 3624
_reflns_threshold_expression >2sigma(I)
_cod_data_source_file jo5b01943_si_001.cif
_cod_data_source_block shelx
_cod_depositor_comments
;
The following automatic conversions were performed:

'_symmetry_cell_setting' value 'Triclinic' changed to 'triclinic'
according to
/usr/data/users/saulius/crontab/automatic-downloads/current/ACS/lib/dictionaries/cif_core.dic
dictionary named 'cif_core.dic' version 2.4.2 from 2011-04-26.

'_exptl_absorpt_correction_type' value 'MULTI-SCAN' changed to
'multi-scan' according to
/usr/data/users/saulius/crontab/automatic-downloads/current/ACS/lib/dictionaries/cif_core.dic
dictionary named 'cif_core.dic' version 2.4.2 from 2011-04-26.

'_refine_ls_hydrogen_treatment' value 'CONSTR' changed to 'constr'
according to
/usr/data/users/saulius/crontab/automatic-downloads/current/ACS/lib/dictionaries/cif_core.dic
dictionary named 'cif_core.dic' version 2.4.2 from 2011-04-26.

'_exptl_crystal_density_meas' value 'not measured' was changed to '?'
- the value is perceived as not measured.

Automatic conversion script
Id: cif_fix_values 4268 2015-11-12 08:31:59Z antanas 
;
_cod_original_sg_symbol_H-M P-1
_cod_database_code 4031848

loop_
_symmetry_equiv_pos_as_xyz
'x, y, z'
'-x, -y, -z'

loop_
_atom_site_label
_atom_site_type_symbol
_atom_site_fract_x
_atom_site_fract_y
_atom_site_fract_z
_atom_site_U_iso_or_equiv
_atom_site_adp_type
_atom_site_occupancy
_atom_site_symmetry_multiplicity
_atom_site_calc_flag
_atom_site_refinement_flags
S1 S 0.19120(4) 0.91664(4) 0.66435(2) 0.01743(9) Uani 1 1 d .
O1 O 0.13668(13) 0.81134(13) 0.46007(7) 0.0281(2) Uani 1 1 d .
O2 O -0.06285(17) 0.58627(15) 0.39578(9) 0.0448(3) Uani 1 1 d .
N1 N -0.00934(15) 0.71290(14) 0.45454(8) 0.0241(2) Uani 1 1 d .
N2 N 0.31668(14) 1.16845(12) 0.87617(8) 0.0178(2) Uani 1 1 d .
N3 N 0.51255(13) 1.14787(12) 0.76720(7) 0.0167(2) Uani 1 1 d .
N4 N 0.49679(16) 1.41030(13) 0.84369(8) 0.0230(2) Uani 1 1 d .
C1 C -0.04857(15) 0.83586(13) 0.61770(8) 0.0149(2) Uani 1 1 d .
C2 C -0.12605(16) 0.74842(14) 0.52187(9) 0.0180(2) Uani 1 1 d .
C3 C -0.31488(18) 0.69245(16) 0.48521(10) 0.0247(3) Uani 1 1 d .
H3 H -0.3620 0.6314 0.4203 0.030 Uiso 1 1 calc R
C4 C -0.43323(17) 0.72636(17) 0.54390(11) 0.0263(3) Uani 1 1 d .
H4 H -0.5627 0.6913 0.5191 0.032 Uiso 1 1 calc R
C5 C -0.36114(17) 0.81241(16) 0.63968(10) 0.0226(3) Uani 1 1 d .
H5 H -0.4420 0.8355 0.6806 0.027 Uiso 1 1 calc R
C6 C -0.17293(16) 0.86470(15) 0.67592(9) 0.0186(2) Uani 1 1 d .
H6 H -0.1267 0.9217 0.7421 0.022 Uiso 1 1 calc R
C7 C 0.20780(15) 0.87381(14) 0.79489(9) 0.0165(2) Uani 1 1 d .
C8 C 0.16120(17) 0.70865(15) 0.81719(9) 0.0209(2) Uani 1 1 d .
H8 H 0.1361 0.6229 0.7638 0.025 Uiso 1 1 calc R
C9 C 0.15094(18) 0.66791(15) 0.91537(10) 0.0244(3) Uani 1 1 d .
H9 H 0.1188 0.5551 0.9286 0.029 Uiso 1 1 calc R
C10 C 0.18774(17) 0.79211(16) 0.99500(9) 0.0217(2) Uani 1 1 d .
H10 H 0.1762 0.7651 1.0618 0.026 Uiso 1 1 calc R
C11 C 0.24124(15) 0.95493(15) 0.97496(9) 0.0173(2) Uani 1 1 d .
C12 C 0.28800(17) 1.11099(15) 1.04603(9) 0.0209(2) Uani 1 1 d .
H12A H 0.4084 1.1204 1.0950 0.025 Uiso 1 1 calc R
H12B H 0.1918 1.1141 1.0849 0.025 Uiso 1 1 calc R
C13 C 0.29527(19) 1.24866(15) 0.97226(10) 0.0239(3) Uani 1 1 d .
H13A H 0.1804 1.2916 0.9601 0.029 Uiso 1 1 calc R
H13B H 0.4010 1.3413 1.0002 0.029 Uiso 1 1 calc R
C14 C 0.25773(15) 0.99565(14) 0.87638(9) 0.0156(2) Uani 1 1 d .
C15 C 0.44697(15) 1.24468(14) 0.82643(9) 0.0164(2) Uani 1 1 d .
C16 C 0.62622(19) 1.48219(15) 0.79769(10) 0.0249(3) Uani 1 1 d .
H16 H 0.6679 1.5988 0.8092 0.030 Uiso 1 1 calc R
C17 C 0.70369(17) 1.39664(16) 0.73399(9) 0.0236(3) Uani 1 1 d .
H17 H 0.7953 1.4509 0.7014 0.028 Uiso 1 1 calc R
C18 C 0.63906(16) 1.22688(15) 0.72086(9) 0.0192(2) Uani 1 1 d .
H18 H 0.6870 1.1636 0.6768 0.023 Uiso 1 1 calc R

loop_
_atom_site_aniso_label
_atom_site_aniso_U_11
_atom_site_aniso_U_22
_atom_site_aniso_U_33
_atom_site_aniso_U_23
_atom_site_aniso_U_13
_atom_site_aniso_U_12
S1 0.01320(14) 0.02197(16) 0.01510(14) -0.00102(10) 0.00289(10) -0.00027(10)
O1 0.0253(5) 0.0401(6) 0.0213(4) 0.0025(4) 0.0103(4) 0.0068(4)
O2 0.0462(7) 0.0490(7) 0.0353(6) -0.0248(5) 0.0086(5) 0.0063(5)
N1 0.0253(5) 0.0312(6) 0.0157(5) -0.0031(4) 0.0034(4) 0.0084(4)
N2 0.0195(5) 0.0154(5) 0.0192(5) -0.0021(4) 0.0078(4) 0.0021(4)
N3 0.0150(4) 0.0181(5) 0.0156(4) -0.0010(4) 0.0024(4) 0.0019(4)
N4 0.0313(6) 0.0164(5) 0.0215(5) -0.0005(4) 0.0093(4) 0.0020(4)
C1 0.0141(5) 0.0142(5) 0.0159(5) 0.0018(4) 0.0029(4) 0.0024(4)
C2 0.0184(6) 0.0192(5) 0.0161(5) 0.0000(4) 0.0031(4) 0.0047(4)
C3 0.0208(6) 0.0265(6) 0.0216(6) -0.0020(5) -0.0030(5) 0.0021(5)
C4 0.0139(6) 0.0295(7) 0.0321(7) 0.0047(5) -0.0004(5) 0.0026(5)
C5 0.0177(6) 0.0257(6) 0.0274(6) 0.0070(5) 0.0087(5) 0.0072(5)
C6 0.0184(5) 0.0201(6) 0.0181(5) 0.0013(4) 0.0052(4) 0.0049(4)
C7 0.0132(5) 0.0192(5) 0.0160(5) 0.0010(4) 0.0013(4) 0.0028(4)
C8 0.0210(6) 0.0172(6) 0.0211(6) -0.0021(4) -0.0004(5) 0.0023(4)
C9 0.0260(6) 0.0174(6) 0.0265(6) 0.0059(5) 0.0004(5) 0.0024(5)
C10 0.0202(6) 0.0256(6) 0.0183(6) 0.0063(5) 0.0015(5) 0.0045(5)
C11 0.0127(5) 0.0219(6) 0.0161(5) -0.0001(4) 0.0009(4) 0.0041(4)
C12 0.0204(6) 0.0239(6) 0.0183(5) -0.0025(5) 0.0055(4) 0.0044(5)
C13 0.0309(7) 0.0193(6) 0.0248(6) -0.0030(5) 0.0152(5) 0.0038(5)
C14 0.0117(5) 0.0166(5) 0.0182(5) 0.0009(4) 0.0027(4) 0.0032(4)
C15 0.0160(5) 0.0167(5) 0.0150(5) 0.0001(4) 0.0020(4) 0.0022(4)
C16 0.0334(7) 0.0167(6) 0.0215(6) -0.0002(5) 0.0076(5) -0.0030(5)
C17 0.0237(6) 0.0247(6) 0.0188(6) 0.0015(5) 0.0058(5) -0.0042(5)
C18 0.0177(5) 0.0235(6) 0.0155(5) 0.0002(4) 0.0034(4) 0.0033(4)

loop_
_atom_type_symbol
_atom_type_description
_atom_type_scat_dispersion_real
_atom_type_scat_dispersion_imag
_atom_type_scat_source
C C 0.0033 0.0016 'International Tables Vol C Tables 4.2.6.8 and 6.1.1.4'
H H 0.0000 0.0000 'International Tables Vol C Tables 4.2.6.8 and 6.1.1.4'
N N 0.0061 0.0033 'International Tables Vol C Tables 4.2.6.8 and 6.1.1.4'
O O 0.0106 0.0060 'International Tables Vol C Tables 4.2.6.8 and 6.1.1.4'
S S 0.1246 0.1234 'International Tables Vol C Tables 4.2.6.8 and 6.1.1.4'

loop_
_geom_angle_atom_site_label_1
_geom_angle_atom_site_label_2
_geom_angle_atom_site_label_3
_geom_angle
C1 S1 C7 98.16(5)
O1 N1 O2 124.04(11)
O1 N1 C2 117.80(10)
O2 N1 C2 118.15(11)
C15 N2 C14 124.97(10)
C15 N2 C13 120.19(10)
C14 N2 C13 108.54(9)
C18 N3 C15 115.53(10)
C16 N4 C15 115.28(11)
C2 C1 C6 116.01(10)
C2 C1 S1 123.90(9)
C6 C1 S1 120.03(9)
C3 C2 C1 122.85(11)
C3 C2 N1 116.55(11)
C1 C2 N1 120.60(11)
C4 C3 C2 119.42(12)
C4 C3 H3 120.3
C2 C3 H3 120.3
C3 C4 C5 119.31(11)
C3 C4 H4 120.3
C5 C4 H4 120.3
C6 C5 C4 120.62(11)
C6 C5 H5 119.7
C4 C5 H5 119.7
C5 C6 C1 121.76(11)
C5 C6 H6 119.1
C1 C6 H6 119.1
C14 C7 C8 117.73(11)
C14 C7 S1 123.79(9)
C8 C7 S1 118.44(9)
C9 C8 C7 121.42(11)
C9 C8 H8 119.3
C7 C8 H8 119.3
C8 C9 C10 120.22(12)
C8 C9 H9 119.9
C10 C9 H9 119.9
C11 C10 C9 118.93(11)
C11 C10 H10 120.5
C9 C10 H10 120.5
C10 C11 C14 120.81(11)
C10 C11 C12 129.63(11)
C14 C11 C12 109.56(10)
C11 C12 C13 103.08(10)
C11 C12 H12A 111.1
C13 C12 H12A 111.1
C11 C12 H12B 111.1
C13 C12 H12B 111.1
H12A C12 H12B 109.1
N2 C13 C12 104.74(9)
N2 C13 H13A 110.8
C12 C13 H13A 110.8
N2 C13 H13B 110.8
C12 C13 H13B 110.8
H13A C13 H13B 108.9
C7 C14 C11 120.54(11)
C7 C14 N2 129.40(11)
C11 C14 N2 109.93(10)
N3 C15 N4 126.68(11)
N3 C15 N2 117.57(10)
N4 C15 N2 115.74(10)
N4 C16 C17 123.67(11)
N4 C16 H16 118.2
C17 C16 H16 118.2
C16 C17 C18 115.68(11)
C16 C17 H17 122.2
C18 C17 H17 122.2
N3 C18 C17 123.12(11)
N3 C18 H18 118.4
C17 C18 H18 118.4

loop_
_geom_bond_atom_site_label_1
_geom_bond_atom_site_label_2
_geom_bond_distance
S1 C1 1.7769(12)
S1 C7 1.7809(12)
O1 N1 1.2278(15)
O2 N1 1.2316(15)
N1 C2 1.4572(15)
N2 C15 1.3783(15)
N2 C14 1.4118(15)
N2 C13 1.4831(15)
N3 C18 1.3356(15)
N3 C15 1.3434(15)
N4 C16 1.3290(16)
N4 C15 1.3449(16)
C1 C2 1.3988(16)
C1 C6 1.3997(16)
C2 C3 1.3904(17)
C3 C4 1.3789(19)
C3 H3 0.9500
C4 C5 1.3893(19)
C4 H4 0.9500
C5 C6 1.3822(17)
C5 H5 0.9500
C6 H6 0.9500
C7 C14 1.3941(16)
C7 C8 1.4026(17)
C8 C9 1.3855(18)
C8 H8 0.9500
C9 C10 1.3970(18)
C9 H9 0.9500
C10 C11 1.3822(17)
C10 H10 0.9500
C11 C14 1.4018(16)
C11 C12 1.5113(16)
C12 C13 1.5358(18)
C12 H12A 0.9900
C12 H12B 0.9900
C13 H13A 0.9900
C13 H13B 0.9900
C16 C17 1.3847(18)
C16 H16 0.9500
C17 C18 1.3849(18)
C17 H17 0.9500
C18 H18 0.9500

loop_
_geom_torsion_atom_site_label_1
_geom_torsion_atom_site_label_2
_geom_torsion_atom_site_label_3
_geom_torsion_atom_site_label_4
_geom_torsion
C7 S1 C1 C2 -141.57(10)
C7 S1 C1 C6 41.33(10)
C6 C1 C2 C3 0.02(18)
S1 C1 C2 C3 -177.19(10)
C6 C1 C2 N1 179.43(10)
S1 C1 C2 N1 2.22(16)
O1 N1 C2 C3 149.56(12)
O2 N1 C2 C3 -30.51(17)
O1 N1 C2 C1 -29.88(17)
O2 N1 C2 C1 150.05(13)
C1 C2 C3 C4 1.4(2)
N1 C2 C3 C4 -178.07(12)
C2 C3 C4 C5 -1.5(2)
C3 C4 C5 C6 0.40(19)
C4 C5 C6 C1 1.03(19)
C2 C1 C6 C5 -1.21(17)
S1 C1 C6 C5 176.12(9)
C1 S1 C7 C14 -116.45(10)
C1 S1 C7 C8 60.95(10)
C14 C7 C8 C9 4.92(18)
S1 C7 C8 C9 -172.64(10)
C7 C8 C9 C10 -0.2(2)
C8 C9 C10 C11 -2.48(19)
C9 C10 C11 C14 0.29(18)
C9 C10 C11 C12 179.74(12)
C10 C11 C12 C13 -168.44(12)
C14 C11 C12 C13 11.06(13)
C15 N2 C13 C12 -132.99(11)
C14 N2 C13 C12 20.44(13)
C11 C12 C13 N2 -18.57(12)
C8 C7 C14 C11 -7.08(17)
S1 C7 C14 C11 170.34(9)
C8 C7 C14 N2 177.42(11)
S1 C7 C14 N2 -5.16(18)
C10 C11 C14 C7 4.61(17)
C12 C11 C14 C7 -174.94(10)
C10 C11 C14 N2 -179.09(10)
C12 C11 C14 N2 1.36(13)
C15 N2 C14 C7 -46.28(18)
C13 N2 C14 C7 161.87(12)
C15 N2 C14 C11 137.85(11)
C13 N2 C14 C11 -14.01(13)
C18 N3 C15 N4 -0.52(18)
C18 N3 C15 N2 -179.71(10)
C16 N4 C15 N3 -1.02(19)
C16 N4 C15 N2 178.19(11)
C14 N2 C15 N3 5.43(17)
C13 N2 C15 N3 154.27(11)
C14 N2 C15 N4 -173.85(11)
C13 N2 C15 N4 -25.01(16)
C15 N4 C16 C17 1.59(19)
N4 C16 C17 C18 -0.6(2)
C15 N3 C18 C17 1.60(17)
C16 C17 C18 N3 -1.08(19)
